data_7134203
loop_
_publ_author_name
'Park, Hojeong'
'Niu, Guangle'
'Wong , Alex Yu Hin'
'Yu, Eric Y.'
'Kwok, Ryan T. K.'
'Tang, Ben Zhong'

_publ_section_title
;
 Reaction-free mitochondrial membrane potential independent luminogens
 with aggregation-induced emission characteristics for live neuron imaging
;
_journal_name_full 'Chemical Communications'
_journal_paper_doi 10.1039/D4CC06022A
_journal_year 2025
_chemical_formula_moiety 'F6 P, C44 H64 N3 O'
_chemical_formula_sum 'C44 H64 F6 N3 O P'
_chemical_formula_weight 795.982
_space_group_crystal_system monoclinic
_space_group_IT_number 14
_space_group_name_Hall '-P 2ybc'
_space_group_name_H-M_alt 'P 1 21/c 1'
_symmetry_Int_Tables_number 14
_audit_creation_date 2021-08-12
_audit_creation_method
;
Olex2 1.3
(compiled 2020.07.31 svn.rc2a77460 for OlexSys, GUI svn.r6145)
;
_audit_update_record
;
2024-11-12 deposited with the CCDC.	2025-01-27 downloaded from the CCDC.
;
_cell_angle_alpha 90
_cell_angle_beta 97.838(11)
_cell_angle_gamma 90
_cell_formula_units_Z 4
_cell_length_a 8.6738(14)
_cell_length_b 29.966(6)
_cell_length_c 17.400(3)
_cell_measurement_reflns_used 4409
_cell_measurement_temperature 200(2)
_cell_measurement_theta_max 63.44
_cell_measurement_theta_min 2.96
_cell_volume 4480.3(14)
_computing_cell_refinement 'Bruker SAINT'
_computing_data_collection 'Bruker APEX2'
_computing_data_reduction 'Bruker SAINT'
_computing_molecular_graphics 'Olex2 1.3 (Dolomanov et al., 2009)'
_computing_publication_material 'Olex2 1.3 (Dolomanov et al., 2009)'
_computing_structure_refinement 'olex2.refine 1.3 (Bourhis et al., 2015)'
_computing_structure_solution 'SHELXS-97 (Sheldrick 2008)'
_diffrn_ambient_temperature 200.02
_diffrn_detector_area_resol_mean 8.3
_diffrn_measured_fraction_theta_full 0.9770
_diffrn_measured_fraction_theta_max 0.9770
_diffrn_measurement_device_type 'Bruker APEX-II CCD'
_diffrn_measurement_method '\f and \w scans'
_diffrn_radiation_type 'Cu K\a'
_diffrn_radiation_wavelength 1.54178
_diffrn_reflns_av_R_equivalents 0.2619
_diffrn_reflns_av_unetI/netI 0.3804
_diffrn_reflns_Laue_measured_fraction_full 0.9770
_diffrn_reflns_Laue_measured_fraction_max 0.9770
_diffrn_reflns_limit_h_max 10
_diffrn_reflns_limit_h_min -7
_diffrn_reflns_limit_k_max 37
_diffrn_reflns_limit_k_min -36
_diffrn_reflns_limit_l_max 21
_diffrn_reflns_limit_l_min -21
_diffrn_reflns_number 47705
_diffrn_reflns_point_group_measured_fraction_full 0.9770
_diffrn_reflns_point_group_measured_fraction_max 0.9770
_diffrn_reflns_theta_full 66.5798
_diffrn_reflns_theta_max 66.58
_diffrn_reflns_theta_min 2.96
_exptl_absorpt_coefficient_mu 1.043
_exptl_absorpt_correction_T_max 0.948
_exptl_absorpt_correction_T_min 0.736
_exptl_absorpt_correction_type multi-scan
_exptl_crystal_colour orange
_exptl_crystal_colour_primary orange
_exptl_crystal_density_diffrn 1.180
_exptl_crystal_description block
_exptl_crystal_F_000 1710.790
_exptl_crystal_size_max 0.3
_exptl_crystal_size_mid 0.2
_exptl_crystal_size_min 0.05
_refine_diff_density_max 0.8306
_refine_diff_density_min -0.5008
_refine_diff_density_rms 0.1199
_refine_ls_d_res_high 0.8401
_refine_ls_d_res_low 14.9420
_refine_ls_extinction_expression Fc^*^=kFc[1+0.001xFc^2^\l^3^/sin(2\q)]^-1/4^
_refine_ls_goodness_of_fit_ref 0.9991
_refine_ls_hydrogen_treatment constr
_refine_ls_matrix_type full
_refine_ls_number_constraints 135
_refine_ls_number_parameters 593
_refine_ls_number_reflns 7739
_refine_ls_number_restraints 411
_refine_ls_restrained_S_all 0.9716
_refine_ls_R_factor_all 0.2519
_refine_ls_R_factor_gt 0.1451
_refine_ls_shift/su_max 413.0229
_refine_ls_shift/su_mean 9.4670
_refine_ls_structure_factor_coef Fsqd
_refine_ls_weighting_details 'w=1/[\s^2^(Fo^2^)+(0.0001P)^2^] where P=(Fo^2^+2Fc^2^)/3'
_refine_ls_weighting_scheme calc
_refine_ls_wR_factor_gt 0.3559
_refine_ls_wR_factor_ref 0.4858
_reflns_Friedel_coverage 0.0
_reflns_limit_h_max 10
_reflns_limit_h_min -10
_reflns_limit_k_max 35
_reflns_limit_k_min 0
_reflns_limit_l_max 20
_reflns_limit_l_min 0
_reflns_number_gt 2410
_reflns_number_total 7739
_reflns_threshold_expression I>=2u(I)
_cod_data_source_file d4cc06022a2.cif
_cod_data_source_block ngl02-sad
_cod_original_cell_volume 4480.5(13)
_cod_database_code 7134203
_olex2_refinement_description
;
1. Fixed Uiso
 At 1.2 times of:
  All C(H) groups, All C(H,H) groups, All C(H,H,H,H) groups
 At 1.5 times of:
  All C(H,H,H) groups
2. Restrained distances
 C35A-C34 = C35-C34 = C36A-C35A = C36-C35 = C37-C36 = C37A-C36A = C38A-C37A =
 C38-C37 = C39-C38 = C39A-C38A = C40A-C39A = C40-C39 = C41A-C40A = C41-C40 =
 C42-C41 = C42A-C41A = C43A-C42A = C43-C42 = C44A-C43A = C44-C43
 1.5 with sigma of 0.01
 C34-C36A
 2.5 with sigma of 0.02
 C35A-C37A
 2.5 with sigma of 0.02
 C36A-C38A
 2.5 with sigma of 0.02
 C37A-C39A
 2.5 with sigma of 0.02
 C38A-C40A
 2.5 with sigma of 0.02
 C39A-C41A
 2.5 with sigma of 0.02
 C40A-C42A
 2.5 with sigma of 0.02
 C41A-C43A
 2.5 with sigma of 0.02
 C42A-C44A
 2.5 with sigma of 0.02
 C34-C36
 2.5 with sigma of 0.02
 C35-C37
 2.5 with sigma of 0.02
 C36-C38
 2.5 with sigma of 0.02
 C37-C39
 2.5 with sigma of 0.02
 C38-C40
 2.5 with sigma of 0.02
 C39-C41
 2.5 with sigma of 0.02
 C40-C42
 2.5 with sigma of 0.02
 C41-C43
 2.5 with sigma of 0.02
 C42-C44
 2.5 with sigma of 0.02
 H42c_$4-H2a_$5
 2.2 with sigma of 0.02
3. Uiso/Uaniso restraints and constraints
C35 \\sim C36 \\sim C37 \\sim C38 \\sim C39 \\sim C40 \\sim C41 \\sim C42 \\sim
C43 \\sim C44 \\sim C35A \\sim C36A \\sim C37A \\sim C38A \\sim C39A \\sim C40A
\\sim C41A \\sim C42A \\sim C43A \\sim C44A \\sim C34: within 2A with sigma of
0.01 and sigma for terminal atoms of 0.02 within 2A
Uanis(C35) \\sim Ueq, Uanis(C37) \\sim Ueq, Uanis(C35A) \\sim Ueq, Uanis(C37A)
\\sim Ueq, Uanis(C39A) \\sim Ueq, Uanis(C34) \\sim Ueq, Uanis(C36) \\sim Ueq,
Uanis(C38) \\sim Ueq, Uanis(C39) \\sim Ueq, Uanis(C40) \\sim Ueq, Uanis(C41)
\\sim Ueq, Uanis(C42) \\sim Ueq, Uanis(C43) \\sim Ueq, Uanis(C44) \\sim Ueq,
Uanis(C36A) \\sim Ueq, Uanis(C38A) \\sim Ueq, Uanis(C40A) \\sim Ueq,
Uanis(C41A) \\sim Ueq, Uanis(C42A) \\sim Ueq, Uanis(C43A) \\sim Ueq,
Uanis(C44A) \\sim Ueq: with sigma of 0.01 and sigma for terminal atoms of 0.02
Uanis(C34) \\sim Ueq, Uanis(C35) \\sim Ueq, Uanis(C36) \\sim Ueq, Uanis(C37)
\\sim Ueq, Uanis(C38) \\sim Ueq, Uanis(C39) \\sim Ueq, Uanis(C40) \\sim Ueq,
Uanis(C35A) \\sim Ueq, Uanis(C36A) \\sim Ueq, Uanis(C37A) \\sim Ueq,
Uanis(C38A) \\sim Ueq, Uanis(C39A) \\sim Ueq, Uanis(C40A) \\sim Ueq, Uanis(C41)
\\sim Ueq, Uanis(C42) \\sim Ueq, Uanis(C43) \\sim Ueq, Uanis(C44) \\sim Ueq,
Uanis(C41A) \\sim Ueq, Uanis(C42A) \\sim Ueq, Uanis(C43A) \\sim Ueq,
Uanis(C44A) \\sim Ueq: with sigma of 0.01 and sigma for terminal atoms of 0.02
4. Others
 Sof(H34c)=Sof(H34d)=Sof(C35A)=Sof(H35c)=Sof(H35d)=Sof(C36A)=Sof(H36c)=
 Sof(H36d)=Sof(C37A)=Sof(H37c)=Sof(H37d)=Sof(C38A)=Sof(H38c)=Sof(H38d)=
 Sof(C39A)=Sof(H39c)=Sof(H39d)=Sof(C40A)=Sof(H40c)=Sof(H40d)=Sof(C41A)=
 Sof(H41c)=Sof(H41d)=Sof(C42A)=Sof(H42c)=Sof(H42d)=Sof(C43A)=Sof(H43c)=
 Sof(H43d)=Sof(C44A)=Sof(H44d)=Sof(H44e)=Sof(H44f)=1-FVAR(1)
 Sof(H34a)=Sof(H34b)=Sof(C35)=Sof(H35a)=Sof(H35b)=Sof(C36)=Sof(H36a)=Sof(H36b)=
 Sof(C37)=Sof(H37a)=Sof(H37b)=Sof(C38)=Sof(H38a)=Sof(H38b)=Sof(C39)=Sof(H39a)=
 Sof(H39b)=Sof(C40)=Sof(H40a)=Sof(H40b)=Sof(C41)=Sof(H41a)=Sof(H41b)=Sof(C42)=
 Sof(H42a)=Sof(H42b)=Sof(C43)=Sof(H43a)=Sof(H43b)=Sof(C44)=Sof(H44a)=Sof(H44b)=
 Sof(H44c)=FVAR(1)
5.a Secondary CH2 refined with riding coordinates:
 C17(H17a,H17b), C16(H16a,H16b), C15(H15a,H15b), C14(H14a,H14b), C13(H13a,
 H13b), C12(H12a,H12b), C11(H11a,H11b), C33(H33a,H33b), C34(H34a,H34b),
 C34(H34c,H34d), C35(H35a,H35b), C36(H36a,H36b), C37(H37a,H37b), C38(H38a,H38b),
  C39(H39a,H39b), C40(H40a,H40b), C41(H41a,H41b), C42(H42a,H42b), C43(H43a,
 H43b), C2(H2a,H2b), C4(H4a,H4b), C35A(H35c,H35d), C36A(H36c,H36d), C37A(H37c,
 H37d), C38A(H38c,H38d), C39A(H39c,H39d), C40A(H40c,H40d), C41A(H41c,H41d),
 C42A(H42c,H42d), C43A(H43c,H43d)
5.b Aromatic/amide H refined with riding coordinates:
 C19(H19), C23(H23), C24(H24), C32(H32), C31(H31), C10(H10), C6(H6), C7(H7),
 C26(H26), C27(H27), C30(H30), C29(H29)
5.c Idealised Me refined as rotating group:
 C18(H18a,H18b,H18c), C44(H44a,H44b,H44c), C1(H1a,H1b,H1c), C3(H3a,H3b,H3c),
 C44A(H44d,H44e,H44f)
;
_olex2_submission_special_instructions 'No special instructions were received'

loop_
_space_group_symop_id
_space_group_symop_operation_xyz
1 x,y,z
2 -x,y+1/2,-z+1/2
3 -x,-y,-z
4 x,-y-1/2,z-1/2

loop_
_atom_site_label
_atom_site_type_symbol
_atom_site_fract_x
_atom_site_fract_y
_atom_site_fract_z
_atom_site_U_iso_or_equiv
_atom_site_adp_type
_atom_site_occupancy
_atom_site_refinement_flags_posn
_atom_site_refinement_flags_adp
_atom_site_disorder_group
P1 P 0.9809(3) 0.76734(8) 0.43083(13) 0.1008(9) Uani 1.000000 . . .
F1 F 1.1155(6) 0.7911(2) 0.4868(3) 0.150(2) Uani 1.000000 . . .
F2 F 0.8698(6) 0.77395(18) 0.4954(3) 0.1329(18) Uani 1.000000 . . .
F3 F 1.0260(8) 0.7197(2) 0.4691(4) 0.173(3) Uani 1.000000 . . .
F4 F 0.8425(6) 0.74329(19) 0.3768(3) 0.138(2) Uani 1.000000 . . .
F5 F 1.0925(7) 0.7592(3) 0.3681(3) 0.185(3) Uani 1.000000 . . .
F6 F 0.9328(9) 0.81325(19) 0.3948(3) 0.179(3) Uani 1.000000 . . .
O1 O 0.2908(7) 0.35686(17) 0.3237(3) 0.1009(16) Uani 1.000000 . . .
N2 N 0.9378(10) 0.4027(2) 0.4747(4) 0.108(2) Uani 1.000000 . . .
C18 C -0.0764(15) 0.6057(4) 0.3230(7) 0.164(4) Uani 1.000000 . . .
H18a H -0.077(10) 0.6194(15) 0.2718(19) 0.246(6) Uiso 1.000000 GR . .
H18b H -0.184(3) 0.6011(5) 0.333(5) 0.246(6) Uiso 1.000000 GR . .
H18c H -0.022(6) 0.6255(11) 0.363(4) 0.246(6) Uiso 1.000000 GR . .
C17 C 0.0067(17) 0.5616(4) 0.3250(7) 0.177(5) Uani 1.000000 . . .
H17a H 0.1132(17) 0.5673(4) 0.3130(7) 0.212(6) Uiso 1.000000 R . .
H17b H 0.0170(17) 0.5503(4) 0.3790(7) 0.212(6) Uiso 1.000000 R . .
C16 C -0.0571(15) 0.5271(4) 0.2762(6) 0.143(4) Uani 1.000000 . . .
H16a H -0.1626(15) 0.5208(4) 0.2891(6) 0.172(4) Uiso 1.000000 R . .
H16b H -0.0698(15) 0.5385(4) 0.2223(6) 0.172(4) Uiso 1.000000 R . .
C15 C 0.0280(15) 0.4840(4) 0.2773(6) 0.155(4) Uani 1.000000 . . .
H15a H 0.1380(15) 0.4903(4) 0.2719(6) 0.186(5) Uiso 1.000000 R . .
H15b H 0.0265(15) 0.4699(4) 0.3287(6) 0.186(5) Uiso 1.000000 R . .
C14 C -0.0346(12) 0.4505(4) 0.2152(6) 0.132(3) Uani 1.000000 . . .
H14a H -0.1440(12) 0.4436(4) 0.2210(6) 0.158(4) Uiso 1.000000 R . .
H14b H -0.0344(12) 0.4645(4) 0.1637(6) 0.158(4) Uiso 1.000000 R . .
C13 C 0.0542(12) 0.4081(3) 0.2172(5) 0.122(3) Uani 1.000000 . . .
H13a H 0.1664(12) 0.4154(3) 0.2218(5) 0.146(4) Uiso 1.000000 R . .
H13b H 0.0256(12) 0.3926(3) 0.1671(5) 0.146(4) Uiso 1.000000 R . .
C12 C 0.0291(10) 0.3758(3) 0.2829(5) 0.116(3) Uani 1.000000 . . .
H12a H 0.0398(10) 0.3925(3) 0.3325(5) 0.140(3) Uiso 1.000000 R . .
H12b H -0.0784(10) 0.3640(3) 0.2732(5) 0.140(3) Uiso 1.000000 R . .
C11 C 0.1412(11) 0.3373(3) 0.2910(5) 0.108(3) Uani 1.000000 . . .
H11a H 0.1082(11) 0.3143(3) 0.3262(5) 0.130(3) Uiso 1.000000 R . .
H11b H 0.1483(11) 0.3235(3) 0.2399(5) 0.130(3) Uiso 1.000000 R . .
C9 C 0.4197(10) 0.3299(3) 0.3319(4) 0.086(2) Uani 1.000000 . . .
C8 C 0.5592(10) 0.3516(3) 0.3632(4) 0.086(2) Uani 1.000000 . . .
C19 C 0.5536(9) 0.4000(3) 0.3775(4) 0.084(2) Uani 1.000000 . . .
H19 H 0.4560(9) 0.4135(3) 0.3599(4) 0.101(2) Uiso 1.000000 R . .
C20 C 0.6640(10) 0.4289(3) 0.4114(4) 0.084(2) Uani 1.000000 . . .
C22 C 0.6393(9) 0.4766(3) 0.4182(4) 0.082(2) Uani 1.000000 . . .
C23 C 0.5171(9) 0.4982(3) 0.3711(4) 0.087(2) Uani 1.000000 . . .
H23 H 0.4520(9) 0.4813(3) 0.3335(4) 0.105(3) Uiso 1.000000 R . .
C24 C 0.4892(9) 0.5429(3) 0.3780(4) 0.087(2) Uani 1.000000 . . .
H24 H 0.4070(9) 0.5564(3) 0.3442(4) 0.104(3) Uiso 1.000000 R . .
C25 C 0.5797(9) 0.5693(3) 0.4339(4) 0.0808(19) Uani 1.000000 . . .
C28 C 0.5517(9) 0.6174(3) 0.4420(4) 0.0822(19) Uani 1.000000 . . .
C32 C 0.6759(10) 0.6465(3) 0.4712(4) 0.087(2) Uani 1.000000 . . .
H32 H 0.7787(10) 0.6353(3) 0.4841(4) 0.104(3) Uiso 1.000000 R . .
C31 C 0.6452(9) 0.6901(3) 0.4802(4) 0.087(2) Uani 1.000000 . . .
H31 H 0.7284(9) 0.7093(3) 0.5000(4) 0.104(3) Uiso 1.000000 R . .
N3 N 0.5041(8) 0.7075(2) 0.4626(3) 0.0850(17) Uani 1.000000 . . .
C33 C 0.4787(10) 0.7565(2) 0.4728(4) 0.099(2) Uani 1.000000 . . .
H33a H 0.3780(10) 0.7608(2) 0.4925(4) 0.119(3) Uiso 1.000000 R . .
H33b H 0.5616(10) 0.7680(2) 0.5126(4) 0.119(3) Uiso 1.000000 R . .
C34 C 0.4782(10) 0.7831(2) 0.4008(5) 0.102(2) Uani 1.000000 D U .
H34a H 0.5736(10) 0.7772(2) 0.3770(5) 0.123(3) Uiso 0.834(12) R . 1
H34b H 0.3865(10) 0.7754(2) 0.3628(5) 0.123(3) Uiso 0.834(12) R . 1
H34c H 0.5877(10) 0.7881(2) 0.3928(5) 0.123(3) Uiso 0.166(12) R . 2
H34d H 0.4288(10) 0.7649(2) 0.3568(5) 0.123(3) Uiso 0.166(12) R . 2
C35 C 0.4719(14) 0.8318(2) 0.4245(5) 0.102(3) Uani 0.834(12) D U 1
H35a H 0.3733(14) 0.8369(2) 0.4460(5) 0.123(3) Uiso 0.834(12) R . 1
H35b H 0.5583(14) 0.8374(2) 0.4668(5) 0.123(3) Uiso 0.834(12) R . 1
C36 C 0.4822(17) 0.8650(3) 0.3622(6) 0.117(3) Uani 0.834(12) D U 1
H36a H 0.5802(17) 0.8598(3) 0.3403(6) 0.140(4) Uiso 0.834(12) R . 1
H36b H 0.3951(17) 0.8597(3) 0.3202(6) 0.140(4) Uiso 0.834(12) R . 1
C37 C 0.4779(16) 0.9135(3) 0.3862(7) 0.128(4) Uani 0.834(12) D U 1
H37a H 0.3763(16) 0.9193(3) 0.4043(7) 0.154(4) Uiso 0.834(12) R . 1
H37b H 0.5597(16) 0.9182(3) 0.4310(7) 0.154(4) Uiso 0.834(12) R . 1
C38 C 0.500(2) 0.9470(3) 0.3257(8) 0.159(4) Uani 0.834(12) D U 1
H38a H 0.598(2) 0.9404(3) 0.3046(8) 0.191(5) Uiso 0.834(12) R . 1
H38b H 0.413(2) 0.9445(3) 0.2826(8) 0.191(5) Uiso 0.834(12) R . 1
C39 C 0.5062(17) 0.9937(4) 0.3562(9) 0.173(4) Uani 0.834(12) D U 1
H39a H 0.4806(17) 1.0146(4) 0.3122(9) 0.207(5) Uiso 0.834(12) R . 1
H39b H 0.4259(17) 0.9972(4) 0.3911(9) 0.207(5) Uiso 0.834(12) R . 1
C40 C 0.6625(18) 1.0062(4) 0.3998(9) 0.189(5) Uani 0.834(12) D U 1
H40a H 0.6744(18) 0.9920(4) 0.4517(9) 0.227(6) Uiso 0.834(12) R . 1
H40b H 0.7457(18) 0.9944(4) 0.3717(9) 0.227(6) Uiso 0.834(12) R . 1
C41 C 0.6813(17) 1.0554(4) 0.4091(10) 0.190(5) Uani 0.834(12) D U 1
H41a H 0.6846(17) 1.0685(4) 0.3571(10) 0.228(6) Uiso 0.834(12) R . 1
H41b H 0.5877(17) 1.0673(4) 0.4287(10) 0.228(6) Uiso 0.834(12) R . 1
C42 C 0.8199(16) 1.0708(6) 0.4611(9) 0.198(5) Uani 0.834(12) D U 1
H42a H 0.8026(16) 1.1021(6) 0.4761(9) 0.238(6) Uiso 0.834(12) R . 1
H42b H 0.8307(16) 1.0526(6) 0.5090(9) 0.238(6) Uiso 0.834(12) R . 1
C43 C 0.9684(16) 1.0685(6) 0.4276(10) 0.197(5) Uani 0.834(12) D U 1
H43a H 0.9946(16) 1.0368(6) 0.4205(10) 0.236(6) Uiso 0.834(12) R . 1
H43b H 0.9525(16) 1.0826(6) 0.3757(10) 0.236(6) Uiso 0.834(12) R . 1
C44 C 1.1033(17) 1.0906(5) 0.4753(10) 0.199(6) Uani 0.834(12) D U 1
H44a H 1.153(11) 1.111(4) 0.443(2) 0.299(9) Uiso 0.834(12) GR . 1
H44b H 1.067(3) 1.107(4) 0.518(5) 0.299(9) Uiso 0.834(12) GR . 1
H44c H 1.179(8) 1.0679(7) 0.497(7) 0.299(9) Uiso 0.834(12) GR . 1
C10 C 0.4133(11) 0.2839(3) 0.3166(4) 0.098(2) Uani 1.000000 . . .
H10 H 0.3173(11) 0.2704(3) 0.2964(4) 0.118(3) Uiso 1.000000 R . .
C5 C 0.5464(11) 0.2583(3) 0.3310(4) 0.093(2) Uani 1.000000 . . .
N1 N 0.5396(9) 0.2136(2) 0.3145(4) 0.111(2) Uani 1.000000 . . .
C2 C 0.6728(13) 0.1841(3) 0.3405(5) 0.122(3) Uani 1.000000 . . .
H2a H 0.7290(13) 0.1957(3) 0.3898(5) 0.146(4) Uiso 1.000000 DR . .
H2b H 0.6334(13) 0.1539(3) 0.3506(5) 0.146(4) Uiso 1.000000 R . .
C1 C 0.7856(14) 0.1806(4) 0.2807(6) 0.161(4) Uani 1.000000 . . .
H1a H 0.733(3) 0.166(3) 0.234(2) 0.241(7) Uiso 1.000000 GR . .
H1b H 0.819(8) 0.2106(5) 0.268(4) 0.241(7) Uiso 1.000000 GR . .
H1c H 0.876(5) 0.163(2) 0.302(2) 0.241(7) Uiso 1.000000 GR . .
C4 C 0.3958(13) 0.1907(3) 0.2812(6) 0.129(3) Uani 1.000000 . . .
H4a H 0.3364(13) 0.2107(3) 0.2426(6) 0.155(4) Uiso 1.000000 R . .
H4b H 0.4241(13) 0.1638(3) 0.2533(6) 0.155(4) Uiso 1.000000 R . .
C3 C 0.2946(15) 0.1774(4) 0.3385(7) 0.159(4) Uani 1.000000 . . .
H3a H 0.352(3) 0.157(2) 0.377(3) 0.239(6) Uiso 1.000000 GR . .
H3b H 0.262(8) 0.2040(4) 0.365(3) 0.239(6) Uiso 1.000000 GR . .
H3c H 0.203(5) 0.162(2) 0.3122(9) 0.239(6) Uiso 1.000000 GR . .
C6 C 0.6864(10) 0.2800(3) 0.3613(4) 0.089(2) Uani 1.000000 . . .
H6 H 0.7791(10) 0.2629(3) 0.3713(4) 0.107(3) Uiso 1.000000 R . .
C7 C 0.6932(9) 0.3247(3) 0.3768(4) 0.087(2) Uani 1.000000 . . .
H7 H 0.7898(9) 0.3378(3) 0.3972(4) 0.104(2) Uiso 1.000000 R . .
C21 C 0.8172(11) 0.4135(3) 0.4472(5) 0.089(2) Uani 1.000000 . . .
C26 C 0.7018(9) 0.5482(3) 0.4796(4) 0.093(2) Uani 1.000000 . . .
H26 H 0.7675(9) 0.5653(3) 0.5167(4) 0.111(3) Uiso 1.000000 R . .
C27 C 0.7305(10) 0.5035(3) 0.4726(4) 0.092(2) Uani 1.000000 . . .
H27 H 0.8146(10) 0.4904(3) 0.5056(4) 0.110(3) Uiso 1.000000 R . .
C30 C 0.3859(10) 0.6814(3) 0.4346(4) 0.090(2) Uani 1.000000 . . .
H30 H 0.2857(10) 0.6942(3) 0.4208(4) 0.108(3) Uiso 1.000000 R . .
C29 C 0.4057(9) 0.6359(3) 0.4251(4) 0.085(2) Uani 1.000000 . . .
H29 H 0.3189(9) 0.6176(3) 0.4069(4) 0.103(2) Uiso 1.000000 R . .
C35A C 0.398(6) 0.8275(7) 0.397(3) 0.116(5) Uani 0.166(12) D U 2
H35c H 0.285(6) 0.8224(7) 0.382(3) 0.139(7) Uiso 0.166(12) R . 2
H35d H 0.412(6) 0.8403(7) 0.450(3) 0.139(7) Uiso 0.166(12) R . 2
C36A C 0.451(8) 0.8616(7) 0.343(2) 0.127(7) Uani 0.166(12) D U 2
H36c H 0.565(8) 0.8602(7) 0.346(2) 0.153(8) Uiso 0.166(12) R . 2
H36d H 0.404(8) 0.8550(7) 0.289(2) 0.153(8) Uiso 0.166(12) R . 2
C37A C 0.404(8) 0.9079(7) 0.365(3) 0.137(8) Uani 0.166(12) D U 2
H37c H 0.289(8) 0.9098(7) 0.355(3) 0.165(10) Uiso 0.166(12) R . 2
H37d H 0.436(8) 0.9119(7) 0.421(3) 0.165(10) Uiso 0.166(12) R . 2
C38A C 0.469(8) 0.9461(8) 0.324(3) 0.148(9) Uani 0.166(12) D U 2
H38c H 0.584(8) 0.9447(8) 0.333(3) 0.178(11) Uiso 0.166(12) R . 2
H38d H 0.436(8) 0.9429(8) 0.267(3) 0.178(11) Uiso 0.166(12) R . 2
C39A C 0.417(5) 0.9906(8) 0.350(3) 0.157(10) Uani 0.166(12) D U 2
H39c H 0.374(5) 1.0080(8) 0.303(3) 0.189(11) Uiso 0.166(12) R . 2
H39d H 0.331(5) 0.9858(8) 0.381(3) 0.189(11) Uiso 0.166(12) R . 2
C40A C 0.540(7) 1.0181(10) 0.396(3) 0.165(10) Uani 0.166(12) D U 2
H40c H 0.518(7) 1.0195(10) 0.451(3) 0.198(12) Uiso 0.166(12) R . 2
H40d H 0.642(7) 1.0032(10) 0.397(3) 0.198(12) Uiso 0.166(12) R . 2
C41A C 0.551(6) 1.0647(10) 0.366(3) 0.167(11) Uani 0.166(12) D U 2
H41c H 0.562(6) 1.0633(10) 0.310(3) 0.200(13) Uiso 0.166(12) R . 2
H41d H 0.452(6) 1.0806(10) 0.371(3) 0.200(13) Uiso 0.166(12) R . 2
C42A C 0.686(5) 1.0910(6) 0.408(4) 0.170(12) Uani 0.166(12) D U 2
H42c H 0.707(5) 1.1173(6) 0.377(4) 0.203(14) Uiso 0.166(12) DR . 2
H42d H 0.659(5) 1.1016(6) 0.459(4) 0.203(14) Uiso 0.166(12) R . 2
C43A C 0.828(5) 1.061(2) 0.421(4) 0.166(12) Uani 0.166(12) D U 2
H43c H 0.797(5) 1.031(2) 0.436(4) 0.199(15) Uiso 0.166(12) R . 2
H43d H 0.872(5) 1.058(2) 0.372(4) 0.199(15) Uiso 0.166(12) R . 2
C44A C 0.951(6) 1.079(2) 0.483(4) 0.165(13) Uani 0.166(12) D U 2
H44d H 1.00(5) 1.104(12) 0.462(11) 0.25(2) Uiso 0.166(12) GR . 2
H44e H 0.903(11) 1.089(19) 0.528(14) 0.25(2) Uiso 0.166(12) GR . 2
H44f H 1.03(4) 1.055(6) 0.50(2) 0.25(2) Uiso 0.166(12) GR . 2

loop_
_atom_site_aniso_label
_atom_site_aniso_U_11
_atom_site_aniso_U_22
_atom_site_aniso_U_33
_atom_site_aniso_U_12
_atom_site_aniso_U_13
_atom_site_aniso_U_23
P1 0.1028(17) 0.1165(19) 0.0834(14) -0.0005(14) 0.0139(12) 0.0086(12)
F1 0.120(4) 0.199(6) 0.127(4) -0.043(4) 0.001(3) -0.010(4)
F2 0.135(4) 0.148(4) 0.122(4) -0.012(3) 0.043(3) -0.030(3)
F3 0.212(7) 0.133(5) 0.169(5) 0.041(5) 0.014(5) 0.037(4)
F4 0.102(4) 0.180(5) 0.129(4) 0.004(3) 0.002(3) -0.048(3)
F5 0.136(5) 0.292(8) 0.139(5) -0.041(5) 0.061(4) -0.052(5)
F6 0.265(8) 0.120(4) 0.140(5) -0.005(5) -0.013(5) 0.035(4)
O1 0.095(4) 0.104(4) 0.102(4) 0.002(3) 0.005(3) -0.012(3)
N2 0.107(6) 0.105(5) 0.108(5) 0.005(5) 0.008(4) -0.010(4)
C18 0.189(11) 0.151(10) 0.163(10) 0.025(9) 0.067(8) 0.039(8)
C17 0.223(14) 0.147(10) 0.151(10) 0.065(10) -0.005(10) -0.024(9)
C16 0.188(12) 0.141(9) 0.109(7) -0.015(9) 0.044(7) 0.013(7)
C15 0.190(12) 0.171(10) 0.104(7) 0.063(9) 0.022(7) -0.002(7)
C14 0.148(9) 0.135(8) 0.115(7) -0.003(7) 0.025(6) -0.014(6)
C13 0.132(8) 0.128(8) 0.109(7) -0.003(6) 0.030(6) -0.012(5)
C12 0.095(6) 0.160(9) 0.094(6) -0.009(6) 0.010(5) 0.009(6)
C11 0.111(7) 0.106(6) 0.106(6) -0.011(6) 0.011(5) -0.003(5)
C9 0.083(5) 0.105(6) 0.072(4) -0.000(5) 0.013(4) 0.003(4)
C8 0.094(6) 0.095(5) 0.073(4) 0.002(5) 0.024(4) -0.000(4)
C19 0.099(6) 0.086(5) 0.069(4) 0.011(4) 0.016(4) 0.011(4)
C20 0.098(6) 0.081(5) 0.075(4) -0.010(5) 0.025(4) 0.007(4)
C22 0.078(5) 0.097(6) 0.070(4) 0.002(4) 0.010(4) 0.018(4)
C23 0.085(5) 0.095(6) 0.083(5) -0.017(4) 0.015(4) -0.014(4)
C24 0.095(6) 0.093(6) 0.067(4) -0.013(4) -0.007(4) 0.001(4)
C25 0.083(5) 0.096(5) 0.065(4) -0.001(4) 0.017(3) -0.001(4)
C28 0.091(5) 0.091(5) 0.065(4) -0.007(5) 0.014(4) 0.001(3)
C32 0.101(6) 0.081(5) 0.079(4) 0.006(5) 0.018(4) 0.004(4)
C31 0.074(5) 0.103(6) 0.084(5) -0.006(4) 0.014(4) 0.005(4)
N3 0.088(5) 0.094(5) 0.075(3) -0.007(4) 0.018(3) 0.003(3)
C33 0.126(7) 0.086(5) 0.091(5) -0.010(5) 0.033(5) -0.006(4)
C34 0.099(4) 0.106(4) 0.103(4) 0.006(2) 0.019(2) -0.000(2)
C35 0.103(5) 0.109(5) 0.097(4) 0.004(2) 0.022(2) -0.000(2)
C36 0.120(5) 0.119(5) 0.113(5) 0.001(2) 0.025(3) 0.000(2)
C37 0.132(6) 0.126(5) 0.127(5) 0.003(2) 0.024(3) 0.008(2)
C38 0.162(6) 0.154(6) 0.163(6) 0.000(3) 0.028(3) 0.001(3)
C39 0.173(6) 0.169(6) 0.177(6) 0.001(3) 0.025(3) -0.002(3)
C40 0.192(6) 0.186(6) 0.189(6) 0.002(3) 0.028(3) -0.001(3)
C41 0.197(7) 0.181(6) 0.193(6) -0.001(3) 0.026(3) 0.005(3)
C42 0.202(7) 0.196(6) 0.197(7) -0.000(3) 0.030(3) 0.004(3)
C43 0.198(7) 0.198(6) 0.196(7) 0.001(3) 0.032(3) -0.002(3)
C44 0.198(7) 0.202(7) 0.199(7) -0.002(3) 0.031(3) 0.000(3)
C10 0.117(7) 0.096(6) 0.083(5) -0.021(5) 0.016(5) -0.013(4)
C5 0.106(7) 0.095(6) 0.076(5) 0.012(5) 0.005(4) 0.000(4)
N1 0.136(7) 0.082(5) 0.108(5) 0.018(5) -0.001(5) 0.003(4)
C2 0.175(9) 0.101(6) 0.083(5) 0.004(7) -0.008(6) -0.008(5)
C1 0.178(11) 0.198(12) 0.106(7) 0.039(9) 0.022(7) -0.016(7)
C4 0.158(10) 0.104(7) 0.117(7) -0.022(7) -0.013(7) -0.014(5)
C3 0.185(11) 0.138(9) 0.155(10) -0.046(8) 0.026(9) -0.009(7)
C6 0.101(6) 0.089(5) 0.078(4) 0.010(5) 0.015(4) 0.003(4)
C7 0.091(5) 0.096(6) 0.075(4) -0.007(5) 0.016(4) -0.013(4)
C21 0.098(6) 0.091(6) 0.085(5) -0.005(5) 0.032(5) -0.014(4)
C26 0.099(6) 0.099(6) 0.077(5) -0.020(5) -0.001(4) 0.005(4)
C27 0.097(6) 0.089(6) 0.090(5) -0.019(5) 0.012(4) 0.006(4)
C30 0.087(6) 0.108(6) 0.076(4) 0.013(5) 0.011(4) 0.007(4)
C29 0.089(6) 0.086(5) 0.083(5) 0.008(4) 0.018(4) 0.002(4)
C35A 0.114(7) 0.116(7) 0.118(7) 0.002(3) 0.018(3) 0.001(3)
C36A 0.126(8) 0.128(8) 0.128(8) 0.001(3) 0.019(3) 0.001(3)
C37A 0.137(9) 0.137(9) 0.138(9) 0.001(3) 0.019(3) 0.002(3)
C38A 0.149(10) 0.148(10) 0.149(10) 0.001(3) 0.021(3) 0.001(3)
C39A 0.157(10) 0.157(10) 0.159(10) 0.000(3) 0.021(3) 0.001(3)
C40A 0.164(11) 0.165(11) 0.165(11) 0.001(3) 0.022(3) -0.000(3)
C41A 0.166(12) 0.167(12) 0.167(12) -0.000(3) 0.022(3) 0.000(3)
C42A 0.169(12) 0.170(12) 0.169(12) -0.000(3) 0.023(3) -0.000(3)
C43A 0.166(13) 0.167(13) 0.166(13) 0.000(3) 0.023(3) -0.000(3)
C44A 0.164(14) 0.167(14) 0.166(14) -0.002(3) 0.023(3) -0.000(3)

loop_
_atom_type_symbol
_atom_type_scat_dispersion_real
_atom_type_scat_dispersion_imag
_atom_type_scat_Cromer_Mann_a1
_atom_type_scat_Cromer_Mann_a2
_atom_type_scat_Cromer_Mann_a3
_atom_type_scat_Cromer_Mann_a4
_atom_type_scat_Cromer_Mann_b1
_atom_type_scat_Cromer_Mann_b2
_atom_type_scat_Cromer_Mann_b3
_atom_type_scat_Cromer_Mann_b4
_atom_type_scat_Cromer_Mann_c
_atom_type_scat_source
_atom_type_scat_dispersion_source
C 0.01920 0.00962 2.31000 1.02000 1.58860 0.86500 20.84390 10.20750 0.56870 51.65120 0.215599998832 'International Tables Volume C Table 6.1.1.4 (pp. 500-502)' 'Henke, Gullikson and Davis, At. Data and Nucl. Data Tables, 1993, 54, 2'
F 0.07536 0.05506 3.53920 2.64120 1.51700 1.02430 10.28250 4.29440 0.26150 26.14760 0.277599990368 'International Tables Volume C Table 6.1.1.4 (pp. 500-502)' 'Henke, Gullikson and Davis, At. Data and Nucl. Data Tables, 1993, 54, 2'
H 0.00000 0.00000 0.49300 0.32291 0.14019 0.04081 10.51090 26.12570 3.14236 57.79970 0.0030380000826 'International Tables Volume C Table 6.1.1.4 (pp. 500-502)' 'Henke, Gullikson and Davis, At. Data and Nucl. Data Tables, 1993, 54, 2'
O 0.05239 0.03376 3.04850 2.28680 1.54630 0.86700 13.27710 5.70110 0.32390 32.90890 0.250800013542 'International Tables Volume C Table 6.1.1.4 (pp. 500-502)' 'Henke, Gullikson and Davis, At. Data and Nucl. Data Tables, 1993, 54, 2'
N 0.03256 0.01839 12.21260 3.13220 2.01250 1.16630 0.00570 9.89330 28.99750 0.58260 -11.5290002823 'International Tables Volume C Table 6.1.1.4 (pp. 500-502)' 'Henke, Gullikson and Davis, At. Data and Nucl. Data Tables, 1993, 54, 2'
P 0.30359 0.43700 6.43450 4.17910 1.78000 1.49080 1.90670 27.15700 0.52600 68.16450 1.11489999294 'International Tables Volume C Table 6.1.1.4 (pp. 500-502)' 'Henke, Gullikson and Davis, At. Data and Nucl. Data Tables, 1993, 54, 2'

loop_
_geom_angle_atom_site_label_1
_geom_angle_atom_site_label_2
_geom_angle_atom_site_label_3
_geom_angle
_geom_angle_site_symmetry_1
_geom_angle_site_symmetry_3
_geom_angle_publ_flag
F2 P1 F1 88.7(3) . . ?
F3 P1 F1 91.6(4) . . ?
F3 P1 F2 87.4(3) . . ?
F4 P1 F1 178.2(3) . . ?
F4 P1 F2 89.6(3) . . ?
F4 P1 F3 87.9(4) . . ?
F5 P1 F1 91.4(3) . . ?
F5 P1 F2 178.0(4) . . ?
F5 P1 F3 90.7(4) . . ?
F5 P1 F4 90.3(3) . . ?
F6 P1 F1 89.1(4) . . ?
F6 P1 F2 91.1(4) . . ?
F6 P1 F3 178.3(4) . . ?
F6 P1 F4 91.3(3) . . ?
F6 P1 F5 90.9(4) . . ?
C9 O1 C11 118.0(6) . . ?
H18b C18 H18a 109.5 . . ?
H18c C18 H18a 109.5 . . ?
H18c C18 H18b 109.5 . . ?
C17 C18 H18a 109.5 . . ?
C17 C18 H18b 109.5 . . ?
C17 C18 H18c 109.5 . . ?
H17a C17 C18 107.5(7) . . ?
H17b C17 C18 107.5(6) . . ?
H17b C17 H17a 107.0 . . ?
C16 C17 C18 119.1(12) . . ?
C16 C17 H17a 107.5(8) . . ?
C16 C17 H17b 107.5(7) . . ?
H16a C16 C17 107.7(8) . . ?
H16b C16 C17 107.7(7) . . ?
H16b C16 H16a 107.1 . . ?
C15 C16 C17 118.6(11) . . ?
C15 C16 H16a 107.7(7) . . ?
C15 C16 H16b 107.7(5) . . ?
H15a C15 C16 108.3(7) . . ?
H15b C15 C16 108.3(5) . . ?
H15b C15 H15a 107.4 . . ?
C14 C15 C16 115.8(10) . . ?
C14 C15 H15a 108.3(6) . . ?
C14 C15 H15b 108.3(6) . . ?
H14a C14 C15 108.6(6) . . ?
H14b C14 C15 108.6(6) . . ?
H14b C14 H14a 107.590216995(17) . . ?
C13 C14 C15 114.5(9) . . ?
C13 C14 H14a 108.6(6) . . ?
C13 C14 H14b 108.6(5) . . ?
H13a C13 C14 108.4(6) . . ?
H13b C13 C14 108.4(5) . . ?
H13b C13 H13a 107.5 . . ?
C12 C13 C14 115.6(8) . . ?
C12 C13 H13a 108.4(5) . . ?
C12 C13 H13b 108.4(5) . . ?
H12a C12 C13 108.9(5) . . ?
H12b C12 C13 108.9(5) . . ?
H12b C12 H12a 107.7 . . ?
C11 C12 C13 113.4(8) . . ?
C11 C12 H12a 108.9(5) . . ?
C11 C12 H12b 108.9(5) . . ?
C12 C11 O1 104.8(7) . . ?
H11a C11 O1 110.8(4) . . ?
H11a C11 C12 110.8(5) . . ?
H11b C11 O1 110.8(4) . . ?
H11b C11 C12 110.8(5) . . ?
H11b C11 H11a 108.9 . . ?
C8 C9 O1 114.2(7) . . ?
C10 C9 O1 123.3(8) . . ?
C10 C9 C8 122.3(8) . . ?
C19 C8 C9 118.1(7) . . ?
C7 C8 C9 116.3(7) . . ?
C7 C8 C19 125.5(8) . . ?
H19 C19 C8 114.4(5) . . ?
C20 C19 C8 131.3(7) . . ?
C20 C19 H19 114.4(5) . . ?
C22 C20 C19 123.8(8) . . ?
C21 C20 C19 121.9(7) . . ?
C21 C20 C22 114.3(7) . . ?
C23 C22 C20 121.0(7) . . ?
C27 C22 C20 123.0(7) . . ?
C27 C22 C23 116.0(7) . . ?
H23 C23 C22 119.1(4) . . ?
C24 C23 C22 121.9(7) . . ?
C24 C23 H23 119.1(5) . . ?
H24 C24 C23 119.3(5) . . ?
C25 C24 C23 121.4(7) . . ?
C25 C24 H24 119.3(5) . . ?
C28 C25 C24 122.2(7) . . ?
C26 C25 C24 116.9(7) . . ?
C26 C25 C28 120.9(7) . . ?
C32 C28 C25 120.5(7) . . ?
C29 C28 C25 122.2(7) . . ?
C29 C28 C32 117.2(7) . . ?
H32 C32 C28 120.5(5) . . ?
C31 C32 C28 118.9(8) . . ?
C31 C32 H32 120.5(5) . . ?
H31 C31 C32 118.5(5) . . ?
N3 C31 C32 123.1(8) . . ?
N3 C31 H31 118.5(5) . . ?
C33 N3 C31 120.3(7) . . ?
C30 N3 C31 119.6(7) . . ?
C30 N3 C33 120.1(7) . . ?
H33a C33 N3 108.7(4) . . ?
H33b C33 N3 108.7(4) . . ?
H33b C33 H33a 107.6 . . ?
C34 C33 N3 114.3(6) . . ?
C34 C33 H33a 108.7(5) . . ?
C34 C33 H33b 108.7(5) . . ?
H34a C34 C33 110.4(5) . . ?
H34b C34 C33 110.4(5) . . ?
H34b C34 H34a 108.6 . . ?
H34c C34 C33 107.9(5) . . ?
H34c C34 H34a 25.3 . . ?
H34c C34 H34b 129.7 . . ?
H34d C34 C33 107.9(4) . . ?
H34d C34 H34a 82.8 . . ?
H34d C34 H34b 29.6 . . ?
H34d C34 H34c 107.2 . . ?
C35 C34 C33 106.5(7) . . ?
C35 C34 H34a 110.4(5) . . ?
C35 C34 H34b 110.4(6) . . ?
C35 C34 H34c 87.9(5) . . ?
C35 C34 H34d 135.4(5) . . ?
C35A C34 C33 117.5(16) . . ?
C35A C34 H34a 123.4(13) . . ?
C35A C34 H34b 81(2) . . ?
C35A C34 H34c 107.9(17) . . ?
C35A C34 H34d 108(2) . . ?
C35A C34 C35 29(2) . . ?
H35a C35 C34 108.3(5) . . ?
H35b C35 C34 108.3(5) . . ?
H35b C35 H35a 107.4 . . ?
C36 C35 C34 115.9(7) . . ?
C36 C35 H35a 108.3(6) . . ?
C36 C35 H35b 108.3(6) . . ?
H36a C36 C35 108.3(6) . . ?
H36b C36 C35 108.3(6) . . ?
H36b C36 H36a 107.4 . . ?
C37 C36 C35 115.8(8) . . ?
C37 C36 H36a 108.3(7) . . ?
C37 C36 H36b 108.3(7) . . ?
H37a C37 C36 108.2(7) . . ?
H37b C37 C36 108.2(7) . . ?
H37b C37 H37a 107.4 . . ?
C38 C37 C36 116.3(8) . . ?
C38 C37 H37a 108.2(8) . . ?
C38 C37 H37b 108.2(7) . . ?
H38a C38 C37 109.1(8) . . ?
H38b C38 C37 109.1(8) . . ?
H38b C38 H38a 107.8 . . ?
C39 C38 C37 112.5(9) . . ?
C39 C38 H38a 109.1(8) . . ?
C39 C38 H38b 109.1(7) . . ?
H39a C39 C38 108.9(7) . . ?
H39b C39 C38 108.9(8) . . ?
H39b C39 H39a 107.724512374(19) . . ?
C40 C39 C38 113.4(10) . . ?
C40 C39 H39a 108.9(8) . . ?
C40 C39 H39b 108.9(9) . . ?
H40a C40 C39 109.2(8) . . ?
H40b C40 C39 109.2(8) . . ?
H40b C40 H40a 107.9 . . ?
C41 C40 C39 112.2(10) . . ?
C41 C40 H40a 109.2(9) . . ?
C41 C40 H40b 109.2(9) . . ?
H41a C41 C40 108.2(9) . . ?
H41b C41 C40 108.2(9) . . ?
H41b C41 H41a 107.3 . . ?
C42 C41 C40 116.4(11) . . ?
C42 C41 H41a 108.2(8) . . ?
C42 C41 H41b 108.2(8) . . ?
H42a C42 C41 108.5(8) . . ?
H42b C42 C41 108.5(9) . . ?
H42b C42 H42a 107.5 . . ?
C43 C42 C41 114.9(11) . . ?
C43 C42 H42a 108.5(9) . . ?
C43 C42 H42b 108.5(10) . . ?
H43a C43 C42 108.6(10) . . ?
H43b C43 C42 108.6(10) . . ?
H43b C43 H43a 107.6 . . ?
C44 C43 C42 114.7(11) . . ?
C44 C43 H43a 108.6(9) . . ?
C44 C43 H43b 108.6(9) . . ?
H44a C44 C43 109.5 . . ?
H44b C44 C43 109.5 . . ?
H44b C44 H44a 109.5 . . ?
H44c C44 C43 109.5 . . ?
H44c C44 H44a 109.5 . . ?
H44c C44 H44b 109.5 . . ?
H10 C10 C9 120.0(5) . . ?
C5 C10 C9 120.1(8) . . ?
C5 C10 H10 120.0(5) . . ?
N1 C5 C10 119.7(9) . . ?
C6 C5 C10 117.9(8) . . ?
C6 C5 N1 122.5(8) . . ?
C2 N1 C5 120.9(8) . . ?
C4 N1 C5 123.2(8) . . ?
C4 N1 C2 115.3(7) . . ?
H2a C2 N1 109.1(4) . . ?
H2b C2 N1 109.1(5) . . ?
H2b C2 H2a 107.9 . . ?
C1 C2 N1 112.3(7) . . ?
C1 C2 H2a 109.1(6) . . ?
C1 C2 H2b 109.1(6) . . ?
H1a C1 C2 109.5 . . ?
H1b C1 C2 109.5 . . ?
H1b C1 H1a 109.5 . . ?
H1c C1 C2 109.5 . . ?
H1c C1 H1a 109.5 . . ?
H1c C1 H1b 109.5 . . ?
H4a C4 N1 108.7(5) . . ?
H4b C4 N1 108.7(5) . . ?
H4b C4 H4a 107.6 . . ?
C3 C4 N1 114.3(8) . . ?
C3 C4 H4a 108.7(7) . . ?
C3 C4 H4b 108.7(6) . . ?
H3a C3 C4 109.5 . . ?
H3b C3 C4 109.5 . . ?
H3b C3 H3a 109.5 . . ?
H3c C3 C4 109.5 . . ?
H3c C3 H3a 109.5 . . ?
H3c C3 H3b 109.5 . . ?
H6 C6 C5 118.8(5) . . ?
C7 C6 C5 122.4(8) . . ?
C7 C6 H6 118.8(5) . . ?
C6 C7 C8 121.1(8) . . ?
H7 C7 C8 119.5(5) . . ?
H7 C7 C6 119.5(5) . . ?
C20 C21 N2 178.2(9) . . ?
H26 C26 C25 119.1(5) . . ?
C27 C26 C25 121.8(7) . . ?
C27 C26 H26 119.1(5) . . ?
C26 C27 C22 122.0(8) . . ?
H27 C27 C22 119.0(5) . . ?
H27 C27 C26 119.0(5) . . ?
H30 C30 N3 119.3(4) . . ?
C29 C30 N3 121.4(7) . . ?
C29 C30 H30 119.3(5) . . ?
C30 C29 C28 119.7(8) . . ?
H29 C29 C28 120.1(5) . . ?
H29 C29 C30 120.1(5) . . ?
H35c C35A C34 108(2) . . ?
H35d C35A C34 108(2) . . ?
H35d C35A H35c 107.3 . . ?
C36A C35A C34 117.1(16) . . ?
C36A C35A H35c 108(3) . . ?
C36A C35A H35d 108(2) . . ?
H36c C36A C35A 109(3) . . ?
H36d C36A C35A 109(3) . . ?
H36d C36A H36c 108.05426(19) . . ?
C37A C36A C35A 110.9(15) . . ?
C37A C36A H36c 109(3) . . ?
C37A C36A H36d 109(3) . . ?
H37c C37A C36A 108(4) . . ?
H37d C37A C36A 108(3) . . ?
H37d C37A H37c 107.32946(18) . . ?
C38A C37A C36A 116.5(19) . . ?
C38A C37A H37c 108(3) . . ?
C38A C37A H37d 108(3) . . ?
H38c C38A C37A 109(4) . . ?
H38d C38A C37A 109(3) . . ?
H38d C38A H38c 107.84139973(3) . . ?
C39A C38A C37A 112.5(16) . . ?
C39A C38A H38c 109(2) . . ?
C39A C38A H38d 109(2) . . ?
H39c C39A C38A 108(2) . . ?
H39d C39A C38A 108.4(15) . . ?
H39d C39A H39c 107.5 . . ?
C40A C39A C38A 115.4(16) . . ?
C40A C39A H39c 108.4(14) . . ?
C40A C39A H39d 108(3) . . ?
H40c C40A C39A 109(3) . . ?
H40d C40A C39A 109(2) . . ?
H40d C40A H40c 107.7 . . ?
C41A C40A C39A 113.2(15) . . ?
C41A C40A H40c 109(3) . . ?
C41A C40A H40d 109(3) . . ?
H41c C41A C40A 109(3) . . ?
H41d C41A C40A 109(3) . . ?
H41d C41A H41c 107.7 . . ?
C42A C41A C40A 113.3(15) . . ?
C42A C41A H41c 109(3) . . ?
C42A C41A H41d 109(2) . . ?
H42c C42A C41A 109.9(17) . . ?
H42d C42A C41A 110(3) . . ?
H42d C42A H42c 108.3 . . ?
C43A C42A C41A 109.1(13) . . ?
C43A C42A H42c 110(4) . . ?
C43A C42A H42d 110(3) . . ?
H43c C43A C42A 109(3) . . ?
H43d C43A C42A 109(4) . . ?
H43d C43A H43c 107.83119(10) . . ?
C44A C43A C42A 112.6(16) . . ?
C44A C43A H43c 109(4) . . ?
C44A C43A H43d 109(3) . . ?
H44d C44A C43A 109.5 . . ?
H44e C44A C43A 109.5 . . ?
H44e C44A H44d 109.5 . . ?
H44f C44A C43A 109.5 . . ?
H44f C44A H44d 109.5 . . ?
H44f C44A H44e 109.5 . . ?

loop_
_geom_bond_atom_site_label_1
_geom_bond_atom_site_label_2
_geom_bond_distance
_geom_bond_site_symmetry_2
_geom_bond_publ_flag
P1 F1 1.583(5) . ?
P1 F2 1.589(5) . ?
P1 F3 1.602(6) . ?
P1 F4 1.593(5) . ?
P1 F5 1.574(6) . ?
P1 F6 1.546(6) . ?
O1 C11 1.466(9) . ?
O1 C9 1.371(8) . ?
N2 C21 1.137(9) . ?
C18 H18a 0.9800 . ?
C18 H18b 0.9800 . ?
C18 H18c 0.9800 . ?
C18 C17 1.506(13) . ?
C17 H17a 0.9900 . ?
C17 H17b 0.9900 . ?
C17 C16 1.403(13) . ?
C16 H16a 0.9900 . ?
C16 H16b 0.9900 . ?
C16 C15 1.486(13) . ?
C15 H15a 0.9900 . ?
C15 H15b 0.9900 . ?
C15 C14 1.519(13) . ?
C14 H14a 0.9900 . ?
C14 H14b 0.9900 . ?
C14 C13 1.484(12) . ?
C13 H13a 0.9900 . ?
C13 H13b 0.9900 . ?
C13 C12 1.537(12) . ?
C12 H12a 0.9900 . ?
C12 H12b 0.9900 . ?
C12 C11 1.504(11) . ?
C11 H11a 0.9900 . ?
C11 H11b 0.9900 . ?
C9 C8 1.416(10) . ?
C9 C10 1.402(10) . ?
C8 C19 1.475(10) . ?
C8 C7 1.408(10) . ?
C19 H19 0.9500 . ?
C19 C20 1.364(10) . ?
C20 C22 1.452(10) . ?
C20 C21 1.462(12) . ?
C22 C23 1.406(9) . ?
C22 C27 1.404(9) . ?
C23 H23 0.9500 . ?
C23 C24 1.369(9) . ?
C24 H24 0.9500 . ?
C24 C25 1.407(9) . ?
C25 C28 1.471(10) . ?
C25 C26 1.386(9) . ?
C28 C32 1.425(10) . ?
C28 C29 1.377(10) . ?
C32 H32 0.9500 . ?
C32 C31 1.347(10) . ?
C31 H31 0.9500 . ?
C31 N3 1.327(8) . ?
N3 C33 1.496(9) . ?
N3 C30 1.329(9) . ?
C33 H33a 0.9900 . ?
C33 H33b 0.9900 . ?
C33 C34 1.484(10) . ?
C34 H34a 0.9900 . ?
C34 H34b 0.9900 . ?
C34 H34c 0.9900 . ?
C34 H34d 0.9900 . ?
C34 C35 1.520(7) . ?
C34 C35A 1.497(10) . ?
C35 H35a 0.9900 . ?
C35 H35b 0.9900 . ?
C35 C36 1.485(8) . ?
C36 H36a 0.9900 . ?
C36 H36b 0.9900 . ?
C36 C37 1.513(8) . ?
C37 H37a 0.9900 . ?
C37 H37b 0.9900 . ?
C37 C38 1.486(8) . ?
C38 H38a 0.9900 . ?
C38 H38b 0.9900 . ?
C38 C39 1.494(8) . ?
C39 H39a 0.9900 . ?
C39 H39b 0.9900 . ?
C39 C40 1.508(9) . ?
C40 H40a 0.9900 . ?
C40 H40b 0.9900 . ?
C40 C41 1.489(9) . ?
C41 H41a 0.9900 . ?
C41 H41b 0.9900 . ?
C41 C42 1.477(8) . ?
C42 H42a 0.9900 . ?
C42 H42b 0.9900 . ?
C42 C43 1.485(9) . ?
C43 H43a 0.9900 . ?
C43 H43b 0.9900 . ?
C43 C44 1.494(9) . ?
C44 H44a 0.9800 . ?
C44 H44b 0.9800 . ?
C44 H44c 0.9800 . ?
C10 H10 0.9500 . ?
C10 C5 1.379(11) . ?
C5 N1 1.370(10) . ?
C5 C6 1.415(10) . ?
N1 C2 1.476(10) . ?
N1 C4 1.472(10) . ?
C2 H2a 0.9900 . ?
C2 H2b 0.9900 . ?
C2 C1 1.525(13) . ?
C1 H1a 0.9800 . ?
C1 H1b 0.9800 . ?
C1 H1c 0.9800 . ?
C4 H4a 0.9900 . ?
C4 H4b 0.9900 . ?
C4 C3 1.471(13) . ?
C3 H3a 0.9800 . ?
C3 H3b 0.9800 . ?
C3 H3c 0.9800 . ?
C6 H6 0.9500 . ?
C6 C7 1.365(10) . ?
C7 H7 0.9500 . ?
C26 H26 0.9500 . ?
C26 C27 1.371(10) . ?
C27 H27 0.9500 . ?
C30 H30 0.9500 . ?
C30 C29 1.388(10) . ?
C29 H29 0.9500 . ?
C35A H35c 0.9900 . ?
C35A H35d 0.9900 . ?
C35A C36A 1.499(11) . ?
C36A H36c 0.9900 . ?
C36A H36d 0.9900 . ?
C36A C37A 1.507(13) . ?
C37A H37c 0.9900 . ?
C37A H37d 0.9900 . ?
C37A C38A 1.504(16) . ?
C38A H38c 0.9900 . ?
C38A H38d 0.9900 . ?
C38A C39A 1.501(10) . ?
C39A H39c 0.9900 . ?
C39A H39d 0.9900 . ?
C39A C40A 1.498(9) . ?
C40A H40c 0.9900 . ?
C40A H40d 0.9900 . ?
C40A C41A 1.499(10) . ?
C41A H41c 0.9900 . ?
C41A H41d 0.9900 . ?
C41A C42A 1.516(9) . ?
C42A H42c 0.9900 . ?
C42A H42d 0.9900 . ?
C42A C43A 1.515(13) . ?
C43A H43c 0.9900 . ?
C43A H43d 0.9900 . ?
C43A C44A 1.503(10) . ?
C44A H44d 0.9800 . ?
C44A H44e 0.9800 . ?
C44A H44f 0.9800 . ?

loop_
_geom_torsion_atom_site_label_1
_geom_torsion_atom_site_label_2
_geom_torsion_atom_site_label_3
_geom_torsion_atom_site_label_4
_geom_torsion
_geom_torsion_site_symmetry_1
_geom_torsion_site_symmetry_2
_geom_torsion_site_symmetry_3
_geom_torsion_site_symmetry_4
_geom_torsion_publ_flag
O1 C11 C12 C13 72.0(7) . . . . ?
O1 C9 C8 C19 -4.6(6) . . . . ?
O1 C9 C8 C7 176.6(5) . . . . ?
O1 C9 C10 C5 -175.8(7) . . . . ?
C18 C17 C16 C15 178.6(10) . . . . ?
C17 C16 C15 C14 -171.5(11) . . . . ?
C16 C15 C14 C13 179.2(9) . . . . ?
C15 C14 C13 C12 74.5(10) . . . . ?
C14 C13 C12 C11 -170.0(9) . . . . ?
C9 C8 C19 C20 174.9(6) . . . . ?
C9 C8 C7 C6 -0.9(7) . . . . ?
C9 C10 C5 N1 -178.7(7) . . . . ?
C9 C10 C5 C6 0.2(8) . . . . ?
C8 C19 C20 C22 177.7(7) . . . . ?
C8 C19 C20 C21 -4.7(8) . . . . ?
C8 C7 C6 C5 0.1(8) . . . . ?
C19 C20 C22 C23 -18.6(7) . . . . ?
C19 C20 C22 C27 159.3(6) . . . . ?
C20 C22 C23 C24 178.2(6) . . . . ?
C20 C22 C27 C26 -177.9(7) . . . . ?
C22 C23 C24 C25 -1.5(8) . . . . ?
C22 C27 C26 C25 0.9(8) . . . . ?
C23 C24 C25 C28 179.9(6) . . . . ?
C23 C24 C25 C26 2.4(8) . . . . ?
C24 C25 C28 C32 -151.9(6) . . . . ?
C24 C25 C28 C29 30.7(7) . . . . ?
C24 C25 C26 C27 -2.1(7) . . . . ?
C25 C28 C32 C31 -177.9(6) . . . . ?
C25 C28 C29 C30 179.3(6) . . . . ?
C28 C32 C31 N3 -0.5(7) . . . . ?
C28 C29 C30 N3 -2.5(8) . . . . ?
C32 C31 N3 C33 -178.9(6) . . . . ?
C32 C31 N3 C30 -0.2(8) . . . . ?
C31 N3 C33 C34 97.0(7) . . . . ?
C31 N3 C30 C29 1.7(7) . . . . ?
N3 C33 C34 C35 -173.0(8) . . . . ?
N3 C33 C34 C35A 158(3) . . . . ?
C33 C34 C35 C36 175.6(9) . . . . ?
C33 C34 C35A C36A 155(4) . . . . ?
C34 C35 C36 C37 -179.3(11) . . . . ?
C34 C35A C36A C37A -160(5) . . . . ?
C35 C36 C37 C38 175.6(12) . . . . ?
C36 C37 C38 C39 -175.6(12) . . . . ?
C37 C38 C39 C40 80.0(15) . . . . ?
C38 C39 C40 C41 163.1(13) . . . . ?
C39 C40 C41 C42 171.0(13) . . . . ?
C40 C41 C42 C43 76.7(17) . . . . ?
C41 C42 C43 C44 171.0(14) . . . . ?
C10 C5 N1 C2 -170.1(7) . . . . ?
C10 C5 N1 C4 0.4(9) . . . . ?
C10 C5 C6 C7 0.3(8) . . . . ?
C5 N1 C2 C1 -90.1(9) . . . . ?
C5 N1 C4 C3 -83.3(9) . . . . ?
C35A C36A C37A C38A 171(5) . . . . ?
C36A C37A C38A C39A -180(5) . . . . ?
C37A C38A C39A C40A 110(6) . . . . ?
C38A C39A C40A C41A 129(4) . . . . ?
C39A C40A C41A C42A -174(4) . . . . ?
C40A C41A C42A C43A 42(6) . . . . ?
C41A C42A C43A C44A -162(5) . . . . ?

loop_
_restr_distance_atom_site_label_1
_restr_distance_atom_site_label_2
_restr_distance_site_symmetry_2
_restr_distance_target
_restr_distance_target_weight_param
_restr_distance_diff
C34 C36 1 2.5000 0.0200 -0.0471
C34 C36A 1 2.5000 0.0200 -0.0558
C35 C34 1 1.5000 0.0100 -0.0197
C35 C37 1 2.5000 0.0200 -0.0393
C36 C35 1 1.5000 0.0100 0.0154
C36 C38 1 2.5000 0.0200 -0.0470
C37 C36 1 1.5000 0.0100 -0.0128
C37 C39 1 2.5000 0.0200 0.0212
C38 C37 1 1.5000 0.0100 0.0136
C38 C40 1 2.5000 0.0200 -0.0098
C39 C38 1 1.5000 0.0100 0.0056
C39 C41 1 2.5000 0.0200 0.0123
C40 C39 1 1.5000 0.0100 -0.0084
C40 C42 1 2.5000 0.0200 -0.0209
C41 C40 1 1.5000 0.0100 0.0109
C41 C43 1 2.5000 0.0200 0.0019
C42 C41 1 1.5000 0.0100 0.0226
C42 C44 1 2.5000 0.0200 -0.0078
C43 C42 1 1.5000 0.0100 0.0145
C44 C43 1 1.5000 0.0100 0.0062
C35A C34 1 1.5000 0.0100 0.0032
C35A C37A 1 2.5000 0.0200 0.0247
C36A C35A 1 1.5000 0.0100 0.0006
C36A C38A 1 2.5000 0.0200 -0.0610
C37A C36A 1 1.5000 0.0100 -0.0067
C37A C39A 1 2.5000 0.0200 0.0012
C38A C37A 1 1.5000 0.0100 -0.0045
C38A C40A 1 2.5000 0.0200 -0.0352
C39A C38A 1 1.5000 0.0100 -0.0009
C39A C41A 1 2.5000 0.0200 -0.0025
C40A C39A 1 1.5000 0.0100 0.0016
C40A C42A 1 2.5000 0.0200 -0.0179
C41A C40A 1 1.5000 0.0100 0.0013
C41A C43A 1 2.5000 0.0200 0.0309
C42A C41A 1 1.5000 0.0100 -0.0160
C42A C44A 1 2.5000 0.0200 -0.0107
H42c H2a 1_565 2.2000 0.0200 -0.1633
C43A C42A 1 1.5000 0.0100 -0.0155
C44A C43A 1 1.5000 0.0100 -0.0028

loop_
_restr_U_iso_atom_site_label
_restr_U_iso_weight_param
C34 0.0100
C34 0.0100
C35 0.0100
C35 0.0100
C36 0.0100
C36 0.0100
C37 0.0100
C37 0.0100
C38 0.0100
C38 0.0100
C39 0.0100
C39 0.0100
C40 0.0100
C40 0.0100
C41 0.0100
C41 0.0100
C42 0.0100
C42 0.0100
C43 0.0100
C43 0.0100
C44 0.0100
C44 0.0100
C35A 0.0100
C35A 0.0100
C36A 0.0100
C36A 0.0100
C37A 0.0100
C37A 0.0100
C38A 0.0100
C38A 0.0100
C39A 0.0100
C39A 0.0100
C40A 0.0100
C40A 0.0100
C41A 0.0100
C41A 0.0100
C42A 0.0100
C42A 0.0100
C43A 0.0100
C43A 0.0100
C44A 0.0100
C44A 0.0100

loop_
_restr_U_similar_atom_site_label_1
_restr_U_similar_atom_site_label_2
_restr_U_similar_weight_param
C34 C35 0.0100
C34 C35A 0.0100
C35 C36 0.0100
C36 C37 0.0100
C37 C38 0.0100
C38 C39 0.0100
C39 C40 0.0100
C40 C41 0.0100
C41 C42 0.0100
C42 C43 0.0100
C43 C44 0.0100
C35A C36A 0.0100
C36A C37A 0.0100
C37A C38A 0.0100
C38A C39A 0.0100
C39A C40A 0.0100
C40A C41A 0.0100
C41A C42A 0.0100
C42A C43A 0.0100
C43A C44A 0.0100
